data_1520923
loop_
_publ_author_name
'Butel, M.'
'Gautier, L.'
'Delmas, C.'

_publ_section_title
;
 Cobalt oxyhydroxides obtained by 'chimie douce' reactions: structure and
 electronic conductivity properties
;
_journal_name_full 'Solid State Ionics'
_journal_page_first 271
_journal_page_last 284
_journal_volume 122
_journal_year 1999
_chemical_formula_sum 'Co H0.79 K0.25 Na0.06 O2.3'
_chemical_name_systematic 'H0.19 Na0.06 K0.25 Co O2 (H2 O)0.3'
_space_group_IT_number 160
_symmetry_space_group_name_Hall 'R 3 -2"'
_symmetry_space_group_name_H-M 'R 3 m :H'
_cell_angle_alpha 90
_cell_angle_beta 90
_cell_angle_gamma 120
_cell_formula_units_Z 3
_cell_length_a 2.83
_cell_length_b 2.83
_cell_length_c 20.3727
_cell_volume 141.303
_citation_journal_id_ASTM SSIOD3
_cod_data_source_file Butel_SSIOD3_1999_755.cif
_cod_data_source_block H0.79Co1K0.25Na0.06O2.3
_cod_original_cell_volume 141.3032
_cod_original_formula_sum 'H0.79 Co1 K0.25 Na0.06 O2.3'
_cod_database_code 1520923

loop_
_symmetry_equiv_pos_as_xyz
x,y,z
-y,x-y,z
-x+y,-x,z
-y,-x,z
x,x-y,z
-x+y,y,z
x+2/3,y+1/3,z+1/3
-y+2/3,x-y+1/3,z+1/3
-x+y+2/3,-x+1/3,z+1/3
-y+2/3,-x+1/3,z+1/3
x+2/3,x-y+1/3,z+1/3
-x+y+2/3,y+1/3,z+1/3
x+1/3,y+2/3,z+2/3
-y+1/3,x-y+2/3,z+2/3
-x+y+1/3,-x+2/3,z+2/3
-y+1/3,-x+2/3,z+2/3
x+1/3,x-y+2/3,z+2/3
-x+y+1/3,y+2/3,z+2/3

loop_
_atom_site_label
_atom_site_type_symbol
_atom_site_fract_x
_atom_site_fract_y
_atom_site_fract_z
_atom_site_occupancy
_atom_site_U_iso_or_equiv
Co1 Co+3 0 0 0 1 0.0
Na1 Na+1 0 0 0.1727 0.06 0.0
O2 O-2 0 0 0.6179 1 0.0
O3 O-2 0 0 0.1428 0.3 0.0
K1 K+1 0 0 0.1727 0.25 0.0
O1 O-2 0 0 0.374 1 0.0
